data_7229073
loop_
_publ_author_name
'Miao, Hui'
'Wang, Shaowu'
'Zhu, Xiancui'
'Zhou, Shuangliu'
'Wei, Yun'
'Yuan, Qingbing'
'Mu, Xiaolong'

_publ_section_title
;
 Synthesis, characterization and catalytic activity of rare-earth metal
 amides incorporating cyclohexyl bridged bis(\b-diketiminato) ligands
;
_journal_issue 68
_journal_name_full 'RSC Adv.'
_journal_page_first 42792
_journal_paper_doi 10.1039/C7RA07565K
_journal_volume 7
_journal_year 2017
_chemical_absolute_configuration rmad
_chemical_formula_sum 'C42 H68 Dy N5 Si2'
_chemical_formula_weight 861.69
_chemical_name_systematic
; 
 ? 
;
_space_group_IT_number 19
_symmetry_cell_setting orthorhombic
_symmetry_space_group_name_Hall 'P 2ac 2ab'
_symmetry_space_group_name_H-M 'P 21 21 21'
_atom_sites_solution_hydrogens geom
_atom_sites_solution_primary direct
_atom_sites_solution_secondary difmap
_audit_creation_method SHELXL-97
_audit_update_record
;
2017-06-02 deposited with the CCDC.
2017-08-28 downloaded from the CCDC.
;
_cell_angle_alpha 90.00
_cell_angle_beta 90.00
_cell_angle_gamma 90.00
_cell_formula_units_Z 4
_cell_length_a 12.7402(9)
_cell_length_b 15.6814(11)
_cell_length_c 22.7852(16)
_cell_measurement_reflns_used 9800
_cell_measurement_temperature 293(2)
_cell_measurement_theta_max 27.10
_cell_measurement_theta_min 2.21
_cell_volume 4552.1(6)
_computing_cell_refinement 'Bruker SMART'
_computing_data_collection 'Bruker SMART'
_computing_data_reduction 'Bruker SAINT'
_computing_molecular_graphics 'Bruker SHELXTL'
_computing_publication_material 'Bruker SHELXTL'
_computing_structure_refinement 'SHELXL-97 (Sheldrick, 1997)'
_computing_structure_solution 'SHELXS-97 (Sheldrick, 1990)'
_diffrn_ambient_temperature 293(2)
_diffrn_measured_fraction_theta_full 0.997
_diffrn_measured_fraction_theta_max 0.997
_diffrn_measurement_device_type 'CCD area detector'
_diffrn_measurement_method 'phi and omega scans'
_diffrn_radiation_monochromator graphite
_diffrn_radiation_source 'fine-focus sealed tube'
_diffrn_radiation_type MoK\a
_diffrn_radiation_wavelength 0.71073
_diffrn_reflns_av_R_equivalents 0.0280
_diffrn_reflns_av_sigmaI/netI 0.0346
_diffrn_reflns_limit_h_max 16
_diffrn_reflns_limit_h_min -14
_diffrn_reflns_limit_k_max 20
_diffrn_reflns_limit_k_min -20
_diffrn_reflns_limit_l_max 29
_diffrn_reflns_limit_l_min -29
_diffrn_reflns_number 39442
_diffrn_reflns_theta_full 27.65
_diffrn_reflns_theta_max 27.65
_diffrn_reflns_theta_min 1.58
_exptl_absorpt_coefficient_mu 1.726
_exptl_absorpt_correction_T_max 0.6167
_exptl_absorpt_correction_T_min 0.5833
_exptl_absorpt_correction_type multi-scan
_exptl_crystal_colour colorless
_exptl_crystal_density_diffrn 1.257
_exptl_crystal_density_method 'not measured'
_exptl_crystal_description block
_exptl_crystal_F_000 1796
_exptl_crystal_size_max 0.35
_exptl_crystal_size_mid 0.32
_exptl_crystal_size_min 0.31
_refine_diff_density_max 0.638
_refine_diff_density_min -0.770
_refine_diff_density_rms 0.065
_refine_ls_abs_structure_details 'Flack H D (1983), Acta Cryst. A39, 876-881'
_refine_ls_abs_structure_Flack 0.001(11)
_refine_ls_extinction_method none
_refine_ls_goodness_of_fit_ref 1.010
_refine_ls_hydrogen_treatment mixed
_refine_ls_matrix_type full
_refine_ls_number_parameters 465
_refine_ls_number_reflns 10562
_refine_ls_number_restraints 914
_refine_ls_restrained_S_all 1.089
_refine_ls_R_factor_all 0.0419
_refine_ls_R_factor_gt 0.0334
_refine_ls_shift/su_max 0.001
_refine_ls_shift/su_mean 0.000
_refine_ls_structure_factor_coef Fsqd
_refine_ls_weighting_details 'calc w=1/[\s^2^(Fo^2^)+(0.0650P)^2^+0.0200P] where P=(Fo^2^+2Fc^2^)/3'
_refine_ls_weighting_scheme calc
_refine_ls_wR_factor_gt 0.0917
_refine_ls_wR_factor_ref 0.0982
_reflns_number_gt 9294
_reflns_number_total 10562
_reflns_threshold_expression >2sigma(I)
_cod_data_source_file c7ra07565k2.cif
_cod_data_source_block 111014b_0m
_cod_depositor_comments
;
The following automatic conversions were performed:

'_symmetry_cell_setting' value 'Orthorhombic' changed to
'orthorhombic' according to
/home/data/users/saulius/crontab/automatic-downloads/rss-feeds/RSC/lib/dictionaries/cif_core.dic
dictionary named 'cif_core.dic' version 2.4.2 from 2011-04-26.

Automatic conversion script
Id: cif_fix_values 4973 2017-02-22 13:04:09Z antanas 
;
_cod_original_sg_symbol_H-M P2(1)2(1)2(1)
_cod_database_code 7229073

loop_
_symmetry_equiv_pos_as_xyz
'x, y, z'
'-x+1/2, -y, z+1/2'
'-x, y+1/2, -z+1/2'
'x+1/2, -y+1/2, -z'

loop_
_atom_site_label
_atom_site_type_symbol
_atom_site_fract_x
_atom_site_fract_y
_atom_site_fract_z
_atom_site_U_iso_or_equiv
_atom_site_adp_type
_atom_site_occupancy
_atom_site_symmetry_multiplicity
_atom_site_calc_flag
_atom_site_refinement_flags
C1 C 0.7873(5) 0.2133(3) 0.1273(2) 0.0679(10) Uani 1 1 d U
H1 H 0.7184 0.2339 0.1401 0.081 Uiso 1 1 calc R
C2 C 0.8683(5) 0.2787(3) 0.1464(3) 0.0851(13) Uani 1 1 d U
H2A H 0.8710 0.2809 0.1889 0.102 Uiso 1 1 calc R
H2B H 0.9370 0.2618 0.1322 0.102 Uiso 1 1 calc R
C3 C 0.8413(6) 0.3650(4) 0.1228(3) 0.0980(16) Uani 1 1 d U
H3A H 0.8965 0.4049 0.1332 0.118 Uiso 1 1 calc R
H3B H 0.7767 0.3846 0.1408 0.118 Uiso 1 1 calc R
C4 C 0.8280(6) 0.3640(4) 0.0566(3) 0.0966(16) Uani 1 1 d U
H4A H 0.8958 0.3549 0.0383 0.116 Uiso 1 1 calc R
H4B H 0.8018 0.4190 0.0437 0.116 Uiso 1 1 calc R
C5 C 0.7508(5) 0.2930(3) 0.0364(3) 0.0824(13) Uani 1 1 d U
H5A H 0.6806 0.3060 0.0502 0.099 Uiso 1 1 calc R
H5B H 0.7491 0.2907 -0.0061 0.099 Uiso 1 1 calc R
C6 C 0.7851(4) 0.2073(3) 0.0605(2) 0.0653(10) Uani 1 1 d U
H6 H 0.8572 0.1973 0.0472 0.078 Uiso 1 1 calc R
C7 C 0.7031(6) 0.1760(4) 0.2413(3) 0.0851(15) Uani 1 1 d U
H7A H 0.7516 0.2128 0.2613 0.128 Uiso 1 1 calc R
H7B H 0.6600 0.1472 0.2695 0.128 Uiso 1 1 calc R
H7C H 0.6596 0.2093 0.2156 0.128 Uiso 1 1 calc R
C8 C 0.7644(4) 0.1100(3) 0.2050(2) 0.0694(11) Uani 1 1 d U
C9 C 0.7756(5) 0.0285(4) 0.2325(2) 0.0768(12) Uani 1 1 d U
H9 H 0.7278 0.0158 0.2620 0.092 Uiso 1 1 calc R
C10 C 0.8486(5) -0.0331(4) 0.2203(2) 0.0809(12) Uani 1 1 d U
C11 C 0.8692(6) -0.0979(4) 0.2698(2) 0.0986(18) Uani 1 1 d U
H11A H 0.9013 -0.1481 0.2537 0.148 Uiso 1 1 calc R
H11B H 0.8039 -0.1130 0.2881 0.148 Uiso 1 1 calc R
H11C H 0.9152 -0.0731 0.2984 0.148 Uiso 1 1 calc R
C12 C 1.0011(5) -0.0793(4) 0.1693(3) 0.0831(13) Uani 1 1 d U
C13 C 1.0854(6) -0.0282(5) 0.1920(3) 0.1025(16) Uani 1 1 d U
C14 C 1.1853(7) -0.0679(6) 0.1874(4) 0.1168(18) Uani 1 1 d U
H14 H 1.2436 -0.0385 0.2015 0.140 Uiso 1 1 calc R
C15 C 1.1996(7) -0.1421(5) 0.1648(3) 0.1105(17) Uani 1 1 d U
H15 H 1.2678 -0.1630 0.1625 0.133 Uiso 1 1 calc R
C16 C 1.1211(6) -0.1911(5) 0.1444(3) 0.1067(17) Uani 1 1 d U
H16 H 1.1350 -0.2451 0.1294 0.128 Uiso 1 1 calc R
C17 C 1.0178(5) -0.1596(4) 0.1459(3) 0.0888(14) Uani 1 1 d U
C18 C 1.0638(8) 0.0526(6) 0.2185(5) 0.1325(16) Uani 1 1 d DU
H18A H 1.0164 0.0812 0.1916 0.159 Uiso 1 1 calc R
H18B H 1.0227 0.0397 0.2532 0.159 Uiso 1 1 calc R
C19 C 1.1332(8) 0.1131(6) 0.2356(4) 0.1409(18) Uani 1 1 d DU
H19A H 1.0988 0.1531 0.2610 0.211 Uiso 1 1 calc R
H19B H 1.1598 0.1423 0.2017 0.211 Uiso 1 1 calc R
H19C H 1.1903 0.0867 0.2562 0.211 Uiso 1 1 calc R
C20 C 0.9241(6) -0.2099(4) 0.1255(3) 0.0938(15) Uani 1 1 d U
H20A H 0.8932 -0.1803 0.0924 0.113 Uiso 1 1 calc R
H20B H 0.8725 -0.2101 0.1568 0.113 Uiso 1 1 calc R
C21 C 0.9444(8) -0.3016(5) 0.1074(4) 0.130(3) Uani 1 1 d U
H21A H 0.9882 -0.3025 0.0732 0.195 Uiso 1 1 calc R
H21B H 0.8789 -0.3291 0.0988 0.195 Uiso 1 1 calc R
H21C H 0.9789 -0.3312 0.1389 0.195 Uiso 1 1 calc R
C22 C 0.6554(6) 0.1661(4) -0.0529(2) 0.0890(17) Uani 1 1 d U
H22A H 0.6234 0.2201 -0.0442 0.133 Uiso 1 1 calc R
H22B H 0.6140 0.1366 -0.0816 0.133 Uiso 1 1 calc R
H22C H 0.7248 0.1753 -0.0680 0.133 Uiso 1 1 calc R
C23 C 0.6615(4) 0.1133(3) 0.0025(2) 0.0661(11) Uani 1 1 d U
C24 C 0.5909(4) 0.0426(3) 0.0045(2) 0.0668(11) Uani 1 1 d U
H24 H 0.5677 0.0225 -0.0316 0.080 Uiso 1 1 calc R
C25 C 0.5523(4) -0.0002(3) 0.0534(2) 0.0676(10) Uani 1 1 d U
C26 C 0.4502(5) -0.0472(4) 0.0471(3) 0.0879(16) Uani 1 1 d U
H26A H 0.4608 -0.1065 0.0557 0.132 Uiso 1 1 calc R
H26B H 0.4248 -0.0411 0.0077 0.132 Uiso 1 1 calc R
H26C H 0.3997 -0.0239 0.0740 0.132 Uiso 1 1 calc R
C27 C 0.5440(4) -0.0155(4) 0.1573(2) 0.0704(10) Uani 1 1 d U
C28 C 0.4864(5) 0.0531(4) 0.1806(3) 0.0845(13) Uani 1 1 d U
C29 C 0.4382(6) 0.0423(5) 0.2335(3) 0.0968(15) Uani 1 1 d U
H29 H 0.3987 0.0866 0.2494 0.116 Uiso 1 1 calc R
C30 C 0.4473(6) -0.0323(5) 0.2633(3) 0.1025(16) Uani 1 1 d U
H30 H 0.4147 -0.0372 0.2997 0.123 Uiso 1 1 calc R
C31 C 0.5017(6) -0.0999(5) 0.2422(3) 0.0984(16) Uani 1 1 d U
H31 H 0.5044 -0.1505 0.2635 0.118 Uiso 1 1 calc R
C32 C 0.5547(5) -0.0934(4) 0.1875(3) 0.0854(13) Uani 1 1 d U
C33 C 0.4771(5) 0.1361(5) 0.1490(3) 0.0970(16) Uani 1 1 d U
H33A H 0.4948 0.1812 0.1764 0.116 Uiso 1 1 calc R
H33B H 0.5295 0.1371 0.1181 0.116 Uiso 1 1 calc R
C34 C 0.3772(8) 0.1564(7) 0.1232(4) 0.150(3) Uani 1 1 d U
H34A H 0.3720 0.1299 0.0853 0.224 Uiso 1 1 calc R
H34B H 0.3709 0.2171 0.1190 0.224 Uiso 1 1 calc R
H34C H 0.3219 0.1357 0.1480 0.224 Uiso 1 1 calc R
C35 C 0.6165(6) -0.1633(4) 0.1630(3) 0.0989(16) Uani 1 1 d U
H35A H 0.6894 -0.1456 0.1632 0.119 Uiso 1 1 calc R
H35B H 0.5960 -0.1698 0.1222 0.119 Uiso 1 1 calc R
C36 C 0.6113(9) -0.2483(5) 0.1905(4) 0.148(3) Uani 1 1 d U
H36A H 0.6327 -0.2442 0.2308 0.221 Uiso 1 1 calc R
H36B H 0.6572 -0.2867 0.1701 0.221 Uiso 1 1 calc R
H36C H 0.5406 -0.2693 0.1886 0.221 Uiso 1 1 calc R
C37 C 0.9691(8) 0.0824(7) -0.0685(4) 0.149(3) Uani 1 1 d U
H37A H 0.9533 0.0497 -0.1030 0.224 Uiso 1 1 calc R
H37B H 1.0323 0.1145 -0.0748 0.224 Uiso 1 1 calc R
H37C H 0.9122 0.1209 -0.0605 0.224 Uiso 1 1 calc R
C38 C 1.1026(7) -0.0634(6) -0.0195(5) 0.153(3) Uani 1 1 d U
H38A H 1.1129 -0.1016 0.0129 0.229 Uiso 1 1 calc R
H38B H 1.1646 -0.0294 -0.0249 0.229 Uiso 1 1 calc R
H38C H 1.0893 -0.0958 -0.0545 0.229 Uiso 1 1 calc R
C39 C 1.0351(5) 0.0788(4) 0.0574(3) 0.0872(15) Uani 1 1 d U
H39A H 0.9783 0.1141 0.0708 0.131 Uiso 1 1 calc R
H39B H 1.0913 0.1142 0.0435 0.131 Uiso 1 1 calc R
H39C H 1.0598 0.0442 0.0893 0.131 Uiso 1 1 calc R
C40 C 0.9094(8) -0.2008(5) -0.0594(4) 0.127(3) Uani 1 1 d U
H40A H 0.9415 -0.1821 -0.0953 0.190 Uiso 1 1 calc R
H40B H 0.8703 -0.2521 -0.0665 0.190 Uiso 1 1 calc R
H40C H 0.9628 -0.2117 -0.0306 0.190 Uiso 1 1 calc R
C41 C 0.7587(7) -0.0684(5) -0.0997(2) 0.109(2) Uani 1 1 d U
H41A H 0.7079 -0.0259 -0.0890 0.164 Uiso 1 1 calc R
H41B H 0.7249 -0.1126 -0.1219 0.164 Uiso 1 1 calc R
H41C H 0.8128 -0.0427 -0.1230 0.164 Uiso 1 1 calc R
C42 C 0.7109(5) -0.1747(4) 0.0073(2) 0.0835(15) Uani 1 1 d U
H42A H 0.7371 -0.1970 0.0437 0.125 Uiso 1 1 calc R
H42B H 0.6871 -0.2209 -0.0169 0.125 Uiso 1 1 calc R
H42C H 0.6534 -0.1367 0.0150 0.125 Uiso 1 1 calc R
Dy1 Dy 0.784867(15) 0.007683(12) 0.094777(7) 0.05075(7) Uani 1 1 d .
N1 N 0.8023(3) 0.1287(2) 0.15256(16) 0.0597(9) Uani 1 1 d .
N2 N 0.8979(3) -0.0415(3) 0.16935(16) 0.0613(10) Uani 1 1 d .
N3 N 0.7234(3) 0.1293(2) 0.04738(16) 0.0597(9) Uani 1 1 d .
N4 N 0.6034(3) -0.0020(2) 0.10405(15) 0.0573(8) Uani 1 1 d .
N5 N 0.8733(3) -0.0412(3) 0.01447(15) 0.0596(9) Uani 1 1 d .
Si1 Si 0.98770(13) 0.00807(13) -0.00397(6) 0.0802(4) Uani 1 1 d U
Si2 Si 0.81813(15) -0.11531(10) -0.03143(6) 0.0751(4) Uani 1 1 d .

loop_
_atom_site_aniso_label
_atom_site_aniso_U_11
_atom_site_aniso_U_22
_atom_site_aniso_U_33
_atom_site_aniso_U_23
_atom_site_aniso_U_13
_atom_site_aniso_U_12
C1 0.075(2) 0.0470(19) 0.081(2) 0.0007(18) 0.002(2) 0.000(2)
C2 0.087(3) 0.060(3) 0.108(3) -0.001(2) -0.005(3) -0.009(2)
C3 0.099(3) 0.059(3) 0.136(4) -0.003(3) -0.003(3) -0.011(3)
C4 0.098(3) 0.058(3) 0.134(4) 0.019(3) -0.008(3) -0.011(3)
C5 0.081(3) 0.059(2) 0.107(3) 0.017(2) -0.003(3) -0.004(2)
C6 0.062(2) 0.0499(19) 0.084(2) 0.0117(18) 0.003(2) -0.002(2)
C7 0.102(4) 0.079(3) 0.074(3) -0.018(3) 0.009(3) 0.008(3)
C8 0.085(3) 0.063(2) 0.061(2) -0.0079(19) -0.005(2) 0.002(2)
C9 0.098(3) 0.075(2) 0.057(2) 0.0060(19) 0.002(2) 0.004(3)
C10 0.103(3) 0.078(3) 0.062(2) 0.008(2) -0.013(2) 0.008(3)
C11 0.134(5) 0.091(4) 0.071(3) 0.026(3) -0.006(3) 0.023(4)
C12 0.093(3) 0.078(3) 0.078(2) 0.014(2) -0.017(2) 0.014(2)
C13 0.099(3) 0.101(3) 0.107(3) 0.013(3) -0.030(3) 0.012(3)
C14 0.105(3) 0.116(4) 0.129(4) 0.016(3) -0.027(3) 0.011(3)
C15 0.104(3) 0.112(3) 0.116(3) 0.019(3) -0.014(3) 0.022(3)
C16 0.117(4) 0.100(3) 0.102(3) 0.015(3) -0.010(3) 0.032(3)
C17 0.099(3) 0.081(3) 0.086(3) 0.013(2) -0.014(3) 0.025(2)
C18 0.128(3) 0.124(3) 0.145(3) -0.009(3) -0.026(3) 0.002(3)
C19 0.134(3) 0.132(4) 0.157(4) -0.014(3) -0.023(3) -0.003(3)
C20 0.115(4) 0.078(3) 0.089(3) 0.002(3) -0.011(3) 0.021(3)
C21 0.159(7) 0.085(4) 0.147(6) -0.003(5) 0.005(6) 0.013(5)
C22 0.098(4) 0.092(4) 0.077(3) 0.028(3) -0.013(3) -0.012(3)
C23 0.072(3) 0.061(2) 0.065(2) 0.016(2) -0.001(2) 0.008(2)
C24 0.073(3) 0.063(3) 0.064(2) 0.007(2) -0.004(2) 0.002(2)
C25 0.072(2) 0.059(2) 0.072(2) 0.009(2) -0.0065(18) 0.002(2)
C26 0.089(4) 0.078(4) 0.098(4) 0.007(3) -0.021(3) -0.019(3)
C27 0.072(2) 0.072(2) 0.066(2) 0.009(2) -0.0020(19) -0.010(2)
C28 0.082(3) 0.090(3) 0.082(3) 0.006(2) -0.001(2) -0.009(2)
C29 0.091(3) 0.105(3) 0.094(3) -0.005(3) 0.013(3) -0.014(3)
C30 0.100(3) 0.117(3) 0.091(3) 0.015(3) 0.010(3) -0.012(3)
C31 0.105(3) 0.102(3) 0.088(3) 0.025(3) 0.002(3) -0.014(3)
C32 0.088(3) 0.086(3) 0.083(3) 0.022(2) 0.003(2) -0.013(3)
C33 0.095(3) 0.091(3) 0.106(3) 0.005(3) 0.006(3) 0.002(3)
C34 0.150(6) 0.143(6) 0.156(6) 0.034(5) -0.019(6) 0.014(6)
C35 0.109(3) 0.083(3) 0.104(3) 0.030(3) 0.011(3) -0.006(3)
C36 0.171(8) 0.107(6) 0.165(7) 0.042(5) 0.014(6) -0.008(6)
C37 0.161(6) 0.187(7) 0.100(3) 0.059(4) -0.011(4) -0.073(5)
C38 0.100(4) 0.144(6) 0.214(7) -0.071(4) 0.039(5) 0.004(3)
C39 0.086(4) 0.077(3) 0.099(3) -0.006(2) -0.001(3) -0.014(3)
C40 0.144(6) 0.094(5) 0.142(6) -0.043(5) 0.024(5) 0.012(5)
C41 0.156(6) 0.106(5) 0.065(3) -0.002(3) -0.015(4) -0.011(4)
C42 0.099(4) 0.075(3) 0.077(3) -0.003(2) -0.005(3) -0.014(3)
Dy1 0.06132(11) 0.04525(10) 0.04569(10) 0.00380(8) -0.00325(8) 0.00271(9)
N1 0.071(2) 0.0497(19) 0.058(2) -0.0001(15) -0.0026(19) 0.0047(18)
N2 0.075(2) 0.055(2) 0.0538(19) 0.0029(17) -0.0070(17) 0.0071(19)
N3 0.068(2) 0.0500(19) 0.061(2) 0.0113(15) 0.0005(19) -0.002(2)
N4 0.0583(18) 0.053(2) 0.0605(18) 0.0116(19) 0.0006(14) 0.0076(17)
N5 0.079(3) 0.053(2) 0.0471(18) -0.0026(15) -0.0011(17) 0.0025(19)
Si1 0.0860(9) 0.0858(11) 0.0688(7) -0.0045(8) 0.0195(6) -0.0094(10)
Si2 0.1074(12) 0.0596(8) 0.0582(7) -0.0099(6) -0.0014(7) 0.0008(7)

loop_
_atom_type_symbol
_atom_type_description
_atom_type_scat_dispersion_real
_atom_type_scat_dispersion_imag
_atom_type_scat_source
C C 0.0033 0.0016 'International Tables Vol C Tables 4.2.6.8 and 6.1.1.4'
H H 0.0000 0.0000 'International Tables Vol C Tables 4.2.6.8 and 6.1.1.4'
N N 0.0061 0.0033 'International Tables Vol C Tables 4.2.6.8 and 6.1.1.4'
Si Si 0.0817 0.0704 'International Tables Vol C Tables 4.2.6.8 and 6.1.1.4'
Dy Dy -0.1892 4.4098 'International Tables Vol C Tables 4.2.6.8 and 6.1.1.4'

loop_
_geom_angle_atom_site_label_1
_geom_angle_atom_site_label_2
_geom_angle_atom_site_label_3
_geom_angle
N1 C1 C2 114.3(5)
N1 C1 C6 109.9(4)
C2 C1 C6 109.8(5)
N1 C1 H1 107.5
C2 C1 H1 107.5
C6 C1 H1 107.5
C3 C2 C1 110.6(5)
C3 C2 H2A 109.5
C1 C2 H2A 109.5
C3 C2 H2B 109.5
C1 C2 H2B 109.5
H2A C2 H2B 108.1
C2 C3 C4 111.9(6)
C2 C3 H3A 109.2
C4 C3 H3A 109.2
C2 C3 H3B 109.2
C4 C3 H3B 109.2
H3A C3 H3B 107.9
C3 C4 C5 111.8(5)
C3 C4 H4A 109.2
C5 C4 H4A 109.2
C3 C4 H4B 109.2
C5 C4 H4B 109.2
H4A C4 H4B 107.9
C6 C5 C4 110.2(5)
C6 C5 H5A 109.6
C4 C5 H5A 109.6
C6 C5 H5B 109.6
C4 C5 H5B 109.6
H5A C5 H5B 108.1
N3 C6 C5 120.4(4)
N3 C6 C1 105.1(4)
C5 C6 C1 108.2(5)
N3 C6 H6 107.5
C5 C6 H6 107.5
C1 C6 H6 107.5
C8 C7 H7A 109.5
C8 C7 H7B 109.5
H7A C7 H7B 109.5
C8 C7 H7C 109.5
H7A C7 H7C 109.5
H7B C7 H7C 109.5
N1 C8 C9 123.9(5)
N1 C8 C7 121.4(5)
C9 C8 C7 114.7(5)
N1 C8 Dy1 47.8(2)
C9 C8 Dy1 83.1(3)
C7 C8 Dy1 148.9(4)
C10 C9 C8 127.6(5)
C10 C9 H9 116.2
C8 C9 H9 116.2
N2 C10 C9 124.7(5)
N2 C10 C11 119.7(5)
C9 C10 C11 115.6(5)
C10 C11 H11A 109.5
C10 C11 H11B 109.5
H11A C11 H11B 109.5
C10 C11 H11C 109.5
H11A C11 H11C 109.5
H11B C11 H11C 109.5
C17 C12 C13 122.1(6)
C17 C12 N2 121.0(6)
C13 C12 N2 116.8(6)
C14 C13 C18 126.3(8)
C14 C13 C12 113.5(7)
C18 C13 C12 120.2(8)
C15 C14 C13 123.5(9)
C15 C14 H14 118.2
C13 C14 H14 118.2
C14 C15 C16 123.4(9)
C14 C15 H15 118.3
C16 C15 H15 118.3
C15 C16 C17 119.2(8)
C15 C16 H16 120.4
C17 C16 H16 120.4
C12 C17 C16 118.2(7)
C12 C17 C20 118.3(6)
C16 C17 C20 123.4(7)
C19 C18 C13 128.0(10)
C19 C18 H18A 105.3
C13 C18 H18A 105.3
C19 C18 H18B 105.3
C13 C18 H18B 105.3
H18A C18 H18B 106.0
C18 C19 H19A 109.5
C18 C19 H19B 109.5
H19A C19 H19B 109.5
C18 C19 H19C 109.5
H19A C19 H19C 109.5
H19B C19 H19C 109.5
C17 C20 C21 116.5(7)
C17 C20 H20A 108.2
C21 C20 H20A 108.2
C17 C20 H20B 108.2
C21 C20 H20B 108.2
H20A C20 H20B 107.3
C20 C21 H21A 109.5
C20 C21 H21B 109.5
H21A C21 H21B 109.5
C20 C21 H21C 109.5
H21A C21 H21C 109.5
H21B C21 H21C 109.5
C23 C22 H22A 109.5
C23 C22 H22B 109.5
H22A C22 H22B 109.5
C23 C22 H22C 109.5
H22A C22 H22C 109.5
H22B C22 H22C 109.5
N3 C23 C24 120.0(4)
N3 C23 C22 125.2(5)
C24 C23 C22 114.8(5)
C25 C24 C23 128.6(5)
C25 C24 H24 115.7
C23 C24 H24 115.7
N4 C25 C24 122.2(5)
N4 C25 C26 120.0(5)
C24 C25 C26 117.8(5)
C25 C26 H26A 109.5
C25 C26 H26B 109.5
H26A C26 H26B 109.5
C25 C26 H26C 109.5
H26A C26 H26C 109.5
H26B C26 H26C 109.5
C28 C27 C32 122.0(5)
C28 C27 N4 118.6(5)
C32 C27 N4 119.1(5)
C29 C28 C27 118.3(6)
C29 C28 C33 119.8(7)
C27 C28 C33 121.8(6)
C30 C29 C28 120.6(7)
C30 C29 H29 119.7
C28 C29 H29 119.7
C29 C30 C31 122.8(7)
C29 C30 H30 118.6
C31 C30 H30 118.6
C30 C31 C32 119.8(7)
C30 C31 H31 120.1
C32 C31 H31 120.1
C27 C32 C31 116.4(7)
C27 C32 C35 121.1(5)
C31 C32 C35 122.5(6)
C34 C33 C28 117.4(7)
C34 C33 H33A 107.9
C28 C33 H33A 107.9
C34 C33 H33B 107.9
C28 C33 H33B 107.9
H33A C33 H33B 107.2
C33 C34 H34A 109.5
C33 C34 H34B 109.5
H34A C34 H34B 109.5
C33 C34 H34C 109.5
H34A C34 H34C 109.5
H34B C34 H34C 109.5
C32 C35 C36 119.4(7)
C32 C35 H35A 107.5
C36 C35 H35A 107.5
C32 C35 H35B 107.5
C36 C35 H35B 107.5
H35A C35 H35B 107.0
C35 C36 H36A 109.5
C35 C36 H36B 109.5
H36A C36 H36B 109.5
C35 C36 H36C 109.5
H36A C36 H36C 109.5
H36B C36 H36C 109.5
Si1 C37 H37A 109.5
Si1 C37 H37B 109.5
H37A C37 H37B 109.5
Si1 C37 H37C 109.5
H37A C37 H37C 109.5
H37B C37 H37C 109.5
Si1 C38 H38A 109.5
Si1 C38 H38B 109.5
H38A C38 H38B 109.5
Si1 C38 H38C 109.5
H38A C38 H38C 109.5
H38B C38 H38C 109.5
Si1 C39 H39A 109.5
Si1 C39 H39B 109.5
H39A C39 H39B 109.5
Si1 C39 H39C 109.5
H39A C39 H39C 109.5
H39B C39 H39C 109.5
Si2 C40 H40A 109.5
Si2 C40 H40B 109.5
H40A C40 H40B 109.5
Si2 C40 H40C 109.5
H40A C40 H40C 109.5
H40B C40 H40C 109.5
Si2 C41 H41A 109.5
Si2 C41 H41B 109.5
H41A C41 H41B 109.5
Si2 C41 H41C 109.5
H41A C41 H41C 109.5
H41B C41 H41C 109.5
Si2 C42 H42A 109.5
Si2 C42 H42B 109.5
H42A C42 H42B 109.5
Si2 C42 H42C 109.5
H42A C42 H42C 109.5
H42B C42 H42C 109.5
N5 Dy1 N1 133.04(14)
N5 Dy1 N4 122.78(14)
N1 Dy1 N4 95.58(14)
N5 Dy1 N3 93.97(14)
N1 Dy1 N3 68.00(14)
N4 Dy1 N3 76.19(14)
N5 Dy1 N2 99.61(14)
N1 Dy1 N2 78.45(13)
N4 Dy1 N2 121.34(13)
N3 Dy1 N2 143.92(14)
N5 Dy1 C8 153.72(15)
N1 Dy1 C8 24.97(14)
N4 Dy1 C8 82.66(14)
N3 Dy1 C8 85.46(14)
N2 Dy1 C8 67.87(14)
C8 N1 C1 120.7(4)
C8 N1 Dy1 107.2(3)
C1 N1 Dy1 120.5(3)
C10 N2 C12 118.2(5)
C10 N2 Dy1 108.1(3)
C12 N2 Dy1 133.7(3)
C23 N3 C6 129.1(4)
C23 N3 Dy1 114.0(3)
C6 N3 Dy1 113.8(3)
C25 N4 C27 118.4(4)
C25 N4 Dy1 114.1(3)
C27 N4 Dy1 127.3(3)
Si1 N5 Si2 120.5(2)
Si1 N5 Dy1 117.9(2)
Si2 N5 Dy1 121.0(2)
N5 Si1 C38 116.3(3)
N5 Si1 C39 111.0(2)
C38 Si1 C39 104.0(4)
N5 Si1 C37 111.3(3)
C38 Si1 C37 108.6(5)
C39 Si1 C37 104.7(4)
N5 Si2 C42 110.4(2)
N5 Si2 C41 113.9(3)
C42 Si2 C41 106.9(3)
N5 Si2 C40 115.8(3)
C42 Si2 C40 104.8(3)
C41 Si2 C40 104.3(4)

loop_
_geom_bond_atom_site_label_1
_geom_bond_atom_site_label_2
_geom_bond_distance
C1 N1 1.458(6)
C1 C2 1.519(7)
C1 C6 1.526(7)
C1 H1 0.9800
C2 C3 1.497(8)
C2 H2A 0.9700
C2 H2B 0.9700
C3 C4 1.518(9)
C3 H3A 0.9700
C3 H3B 0.9700
C4 C5 1.555(8)
C4 H4A 0.9700
C4 H4B 0.9700
C5 C6 1.515(7)
C5 H5A 0.9700
C5 H5B 0.9700
C6 N3 1.485(6)
C6 H6 0.9800
C7 C8 1.537(7)
C7 H7A 0.9600
C7 H7B 0.9600
C7 H7C 0.9600
C8 N1 1.322(6)
C8 C9 1.430(7)
C8 Dy1 2.992(5)
C9 C10 1.369(8)
C9 H9 0.9300
C10 N2 1.326(7)
C10 C11 1.541(7)
C11 H11A 0.9600
C11 H11B 0.9600
C11 H11C 0.9600
C12 C17 1.384(9)
C12 C13 1.436(10)
C12 N2 1.443(8)
C13 C14 1.421(11)
C13 C18 1.430(11)
C14 C15 1.286(11)
C14 H14 0.9300
C15 C16 1.344(11)
C15 H15 0.9300
C16 C17 1.406(10)
C16 H16 0.9300
C17 C20 1.504(10)
C18 C19 1.354(10)
C18 H18A 0.9700
C18 H18B 0.9700
C19 H19A 0.9600
C19 H19B 0.9600
C19 H19C 0.9600
C20 C21 1.518(9)
C20 H20A 0.9700
C20 H20B 0.9700
C21 H21A 0.9600
C21 H21B 0.9600
C21 H21C 0.9600
C22 C23 1.511(7)
C22 H22A 0.9600
C22 H22B 0.9600
C22 H22C 0.9600
C23 N3 1.315(6)
C23 C24 1.429(8)
C24 C25 1.391(7)
C24 H24 0.9300
C25 N4 1.325(5)
C25 C26 1.501(7)
C26 H26A 0.9600
C26 H26B 0.9600
C26 H26C 0.9600
C27 C28 1.405(9)
C27 C32 1.410(8)
C27 N4 1.445(6)
C28 C29 1.365(9)
C28 C33 1.492(10)
C29 C30 1.357(10)
C29 H29 0.9300
C30 C31 1.356(10)
C30 H30 0.9300
C31 C32 1.421(9)
C31 H31 0.9300
C32 C35 1.460(9)
C33 C34 1.438(11)
C33 H33A 0.9700
C33 H33B 0.9700
C34 H34A 0.9600
C34 H34B 0.9600
C34 H34C 0.9600
C35 C36 1.474(8)
C35 H35A 0.9700
C35 H35B 0.9700
C36 H36A 0.9600
C36 H36B 0.9600
C36 H36C 0.9600
C37 Si1 1.892(8)
C37 H37A 0.9600
C37 H37B 0.9600
C37 H37C 0.9600
C38 Si1 1.878(8)
C38 H38A 0.9600
C38 H38B 0.9600
C38 H38C 0.9600
C39 Si1 1.885(6)
C39 H39A 0.9600
C39 H39B 0.9600
C39 H39C 0.9600
C40 Si2 1.885(7)
C40 H40A 0.9600
C40 H40B 0.9600
C40 H40C 0.9600
C41 Si2 1.880(6)
C41 H41A 0.9600
C41 H41B 0.9600
C41 H41C 0.9600
C42 Si2 1.875(6)
C42 H42A 0.9600
C42 H42B 0.9600
C42 H42C 0.9600
Dy1 N5 2.281(4)
Dy1 N1 2.321(4)
Dy1 N4 2.326(3)
Dy1 N3 2.327(4)
Dy1 N2 2.356(4)
N5 Si1 1.703(5)
N5 Si2 1.714(4)
